data_1568361
loop_
_publ_author_name
'Bejaoui, Younes K. J.'
'Philippi, Frederik'
'Stammler, Hans-Georg'
'Radacki, Krzysztof'
'Zapf, Ludwig'
'Schopper, Nils'
'Goloviznina, Kateryna'
'Maibom, Kristina A. M.'
'Graf, Roland'
'Sprenger, Jan A. P.'
'Bertermann, R&#xfc;diger'
'Braunschweig, Holger'
'Welton, Tom'
'Ignat'ev, Nikolai V.'
'Finze, Maik'

_publ_section_title
;
 Insights into structure-property relationships in ionic liquids using
 cyclic perfluoroalkylsulfonylimides.
;
_journal_issue 8
_journal_name_full 'Chemical science'
_journal_page_first 2200
_journal_page_last 2214
_journal_paper_doi 10.1039/d2sc06758g
_journal_volume 14
_journal_year 2023
_chemical_formula_moiety 'C9 H11 F6 N3 O4 S2'
_chemical_formula_sum 'C9 H11 F6 N3 O4 S2'
_chemical_formula_weight 403.33
_space_group_crystal_system triclinic
_space_group_IT_number 2
_space_group_name_Hall '-P 1'
_space_group_name_H-M_alt 'P -1'
_atom_sites_solution_hydrogens geom
_audit_creation_method SHELXL-2018/3
_audit_update_record
;
2022-11-29 deposited with the CCDC.	2023-01-30 downloaded from the CCDC.
;
_cell_angle_alpha 71.995(2)
_cell_angle_beta 74.529(2)
_cell_angle_gamma 89.874(2)
_cell_formula_units_Z 4
_cell_length_a 10.1756(2)
_cell_length_b 11.1177(2)
_cell_length_c 14.7584(3)
_cell_measurement_reflns_used 21026
_cell_measurement_temperature 100(2)
_cell_measurement_theta_max 76.9830
_cell_measurement_theta_min 3.3060
_cell_volume 1524.43(6)
_computing_cell_refinement 'CrysAlisPro 1.171.40.45a (Rigaku OD, 2019)'
_computing_data_collection 'CrysAlisPro 1.171.40.45a (Rigaku OD, 2019)'
_computing_data_reduction 'CrysAlisPro 1.171.40.45a (Rigaku OD, 2019)'
_computing_molecular_graphics 'SHELXL-2018/3 (Sheldrick, 2018)'
_computing_publication_material 'SHELXL-2018/3 (Sheldrick, 2018)'
_computing_structure_refinement 'SHELXL-2018/3 (Sheldrick, 2018)'
_computing_structure_solution 'SHELXT 2014/5 (Sheldrick, 2014)'
_diffrn_ambient_environment N~2~
_diffrn_ambient_temperature 100.0(4)
_diffrn_detector 'Hybrid Pixel Array Detector'
_diffrn_detector_area_resol_mean 10.0000
_diffrn_detector_type HyPix
_diffrn_measured_fraction_theta_full 0.999
_diffrn_measured_fraction_theta_max 0.984
_diffrn_measurement_device 'four-circle diffractometer'
_diffrn_measurement_device_type 'XtaLAB Synergy, Dualflex, HyPix'
_diffrn_radiation_monochromator mirror
_diffrn_radiation_probe x-ray
_diffrn_radiation_type 'Cu K\a'
_diffrn_radiation_wavelength 1.54184
_diffrn_reflns_av_R_equivalents 0.0435
_diffrn_reflns_av_unetI/netI 0.0334
_diffrn_reflns_Laue_measured_fraction_full 0.999
_diffrn_reflns_Laue_measured_fraction_max 0.984
_diffrn_reflns_limit_h_max 12
_diffrn_reflns_limit_h_min -12
_diffrn_reflns_limit_k_max 14
_diffrn_reflns_limit_k_min -14
_diffrn_reflns_limit_l_max 16
_diffrn_reflns_limit_l_min -18
_diffrn_reflns_number 31730
_diffrn_reflns_point_group_measured_fraction_full 0.999
_diffrn_reflns_point_group_measured_fraction_max 0.984
_diffrn_reflns_theta_full 72.000
_diffrn_reflns_theta_max 77.594
_diffrn_reflns_theta_min 3.280
_diffrn_source 'micro-focus sealed X-ray tube'
_diffrn_source_type 'PhotonJet (Cu) X-ray Source'
_exptl_absorpt_coefficient_mu 4.062
_exptl_absorpt_correction_T_max 1.000
_exptl_absorpt_correction_T_min 0.392
_exptl_absorpt_correction_type gaussian
_exptl_absorpt_process_details
;
CrysAlisPro 1.171.41.93a (Rigaku Oxford Diffraction, 2020)
Numerical absorption correction based on gaussian integration over
a multifaceted crystal model
Empirical absorption correction using spherical harmonics,
implemented in SCALE3 ABSPACK scaling algorithm.
;
_exptl_crystal_colour 'clear colourless'
_exptl_crystal_density_diffrn 1.757
_exptl_crystal_description plate
_exptl_crystal_F_000 816
_exptl_crystal_size_max 0.240
_exptl_crystal_size_mid 0.160
_exptl_crystal_size_min 0.080
_refine_diff_density_max 0.684
_refine_diff_density_min -0.591
_refine_diff_density_rms 0.064
_refine_ls_extinction_method none
_refine_ls_goodness_of_fit_ref 1.085
_refine_ls_hydrogen_treatment constr
_refine_ls_matrix_type full
_refine_ls_number_parameters 437
_refine_ls_number_reflns 6388
_refine_ls_number_restraints 0
_refine_ls_restrained_S_all 1.085
_refine_ls_R_factor_all 0.0386
_refine_ls_R_factor_gt 0.0356
_refine_ls_shift/su_max 0.001
_refine_ls_shift/su_mean 0.000
_refine_ls_structure_factor_coef Fsqd
_refine_ls_weighting_details 'w=1/[\s^2^(Fo^2^)+(0.0499P)^2^+0.7868P] where P=(Fo^2^+2Fc^2^)/3'
_refine_ls_weighting_scheme calc
_refine_ls_wR_factor_gt 0.0967
_refine_ls_wR_factor_ref 0.0989
_reflns_Friedel_coverage 0.000
_reflns_number_gt 5806
_reflns_number_total 6388
_reflns_threshold_expression 'I > 2\s(I)'
_cod_data_source_file d2sc06758g2.cif
_cod_data_source_block Test1_a
_cod_depositor_comments 'Adding full bibliography for 1568359--1568371.cif.'
_cod_database_code 1568361
_shelx_shelxl_version_number 2018/3
_shelx_space_group_comment
;
The symmetry employed for this shelxl refinement is uniquely defined
by the following loop, which should always be used as a source of
symmetry information in preference to the above space-group names.
They are only intended as comments.
;
_shelx_estimated_absorpt_t_min 0.442
_shelx_estimated_absorpt_t_max 0.737
_oxdiff_exptl_absorpt_empirical_full_min 0.665
_oxdiff_exptl_absorpt_empirical_full_max 1.511
_oxdiff_exptl_absorpt_empirical_details
;
Empirical correction (ABSPACK) includes:
- Absorption correction using spherical harmonics
- Frame scaling
;

loop_
_space_group_symop_operation_xyz
'x, y, z'
'-x, -y, -z'

loop_
_atom_site_label
_atom_site_type_symbol
_atom_site_fract_x
_atom_site_fract_y
_atom_site_fract_z
_atom_site_U_iso_or_equiv
_atom_site_adp_type
_atom_site_occupancy
_atom_site_site_symmetry_order
_atom_site_calc_flag
_atom_site_refinement_flags_posn
_atom_site_refinement_flags_adp
_atom_site_refinement_flags_occupancy
_atom_site_disorder_assembly
_atom_site_disorder_group
F1_1 F 0.82343(14) 0.83198(14) 0.25677(10) 0.0448(3) Uani 1 1 d . . . . .
S1_1 S 0.94902(4) 0.98380(4) 0.31653(3) 0.02366(11) Uani 1 1 d . . . . .
O1_1 O 0.88944(14) 1.08078(14) 0.25445(11) 0.0360(3) Uani 1 1 d . . . . .
N1_1 N 0.84302(14) 0.93430(14) 0.42254(11) 0.0208(3) Uani 1 1 d . . . . .
C1_1 C 0.9458(2) 0.8450(2) 0.27335(14) 0.0330(4) Uani 1 1 d . . . . .
F2_1 F 1.04362(16) 0.86514(16) 0.18737(9) 0.0533(4) Uani 1 1 d . . . . .
S2_1 S 0.87265(4) 0.81741(4) 0.50665(3) 0.01937(10) Uani 1 1 d . . . . .
O2_1 O 1.08828(13) 1.00618(14) 0.31367(10) 0.0302(3) Uani 1 1 d . . . . .
C2_1 C 0.9674(2) 0.7194(2) 0.34831(15) 0.0321(4) Uani 1 1 d . . . . .
F3_1 F 0.94995(17) 0.62378(15) 0.31296(11) 0.0535(4) Uani 1 1 d . . . . .
O3_1 O 0.75546(13) 0.78791(13) 0.59112(9) 0.0281(3) Uani 1 1 d . . . . .
C3_1 C 0.86978(19) 0.68816(17) 0.45382(14) 0.0256(4) Uani 1 1 d . . . . .
F4_1 F 1.09740(12) 0.72451(13) 0.35333(9) 0.0387(3) Uani 1 1 d . . . . .
O4_1 O 1.00623(13) 0.82248(13) 0.52057(9) 0.0267(3) Uani 1 1 d . . . . .
F5_1 F 0.74152(12) 0.66563(11) 0.45005(9) 0.0332(3) Uani 1 1 d . . . . .
F6_1 F 0.90445(13) 0.58253(11) 0.51334(10) 0.0384(3) Uani 1 1 d . . . . .
C1_2 C 0.32934(17) 0.93987(15) 0.40133(12) 0.0186(3) Uani 1 1 d . . . . .
H1_2 H 0.234963 0.938659 0.404141 0.022 Uiso 1 1 calc R U . . .
N1_2 N 0.38279(14) 0.86845(14) 0.47108(11) 0.0203(3) Uani 1 1 d . . . . .
C2_2 C 0.52260(18) 0.89763(19) 0.44011(14) 0.0263(4) Uani 1 1 d . . . . .
H2_2 H 0.586174 0.860963 0.475348 0.032 Uiso 1 1 calc R U . . .
N2_2 N 0.43029(15) 1.01312(14) 0.32713(11) 0.0206(3) Uani 1 1 d . . . . .
C3_2 C 0.55215(18) 0.98797(19) 0.35040(14) 0.0269(4) Uani 1 1 d . . . . .
H3_2 H 0.640445 1.026985 0.310682 0.032 Uiso 1 1 calc R U . . .
C4_2 C 0.30585(19) 0.77098(17) 0.56298(13) 0.0250(4) Uani 1 1 d . . . . .
H4A_2 H 0.213701 0.797933 0.586702 0.030 Uiso 1 1 calc R U . . .
H4AB_2 H 0.353548 0.761998 0.614762 0.030 Uiso 1 1 calc R U . . .
C5_2 C 0.2918(2) 0.64429(19) 0.54695(15) 0.0341(4) Uani 1 1 d . . . . .
H5A_2 H 0.242632 0.652546 0.496850 0.051 Uiso 1 1 calc R U . . .
H5B_2 H 0.240662 0.581145 0.609502 0.051 Uiso 1 1 calc R U . . .
H5C_2 H 0.382915 0.617060 0.524116 0.051 Uiso 1 1 calc R U . . .
C6_2 C 0.41440(19) 1.10451(18) 0.23533(13) 0.0266(4) Uani 1 1 d . . . . .
H6A_2 H 0.466801 1.080942 0.178184 0.040 Uiso 1 1 calc R U . . .
H6B_2 H 0.448380 1.189783 0.229448 0.040 Uiso 1 1 calc R U . . .
H6C_2 H 0.317422 1.103758 0.237142 0.040 Uiso 1 1 calc R U . . .
C1_3 C 0.5042(2) 0.57974(19) 0.26097(14) 0.0300(4) Uani 1 1 d . . . . .
N1_3 N 0.63989(14) 0.55785(14) 0.08714(11) 0.0215(3) Uani 1 1 d . . . . .
O1_3 O 0.60055(13) 0.37116(12) 0.23387(10) 0.0272(3) Uani 1 1 d . . . . .
S1_3 S 0.53214(4) 0.47366(4) 0.18516(3) 0.01871(10) Uani 1 1 d . . . . .
F1_3 F 0.62015(15) 0.59544(12) 0.28560(9) 0.0421(3) Uani 1 1 d . . . . .
C2_3 C 0.4664(2) 0.7118(2) 0.20654(16) 0.0355(5) Uani 1 1 d . . . . .
O2_3 O 0.40017(12) 0.44630(12) 0.17626(10) 0.0248(3) Uani 1 1 d . . . . .
S2_3 S 0.59942(4) 0.68567(4) 0.01984(3) 0.02230(11) Uani 1 1 d . . . . .
F2_3 F 0.40342(16) 0.52656(14) 0.34487(9) 0.0476(3) Uani 1 1 d . . . . .
C3_3 C 0.5681(2) 0.78072(18) 0.10450(16) 0.0329(4) Uani 1 1 d . . . . .
O3_3 O 0.71903(14) 0.74570(15) -0.05865(10) 0.0369(3) Uani 1 1 d . . . . .
F3_3 F 0.4604(2) 0.78497(15) 0.26501(12) 0.0650(5) Uani 1 1 d . . . . .
O4_3 O 0.47232(13) 0.67830(12) -0.00316(9) 0.0247(3) Uani 1 1 d . . . . .
F4_3 F 0.34126(13) 0.69986(13) 0.19432(9) 0.0418(3) Uani 1 1 d . . . . .
F5_3 F 0.68873(16) 0.80958(12) 0.11806(11) 0.0492(4) Uani 1 1 d . . . . .
F6_3 F 0.51842(17) 0.88983(12) 0.06278(11) 0.0495(4) Uani 1 1 d . . . . .
C1_4 C 0.16001(17) 0.55288(16) 0.08772(12) 0.0203(3) Uani 1 1 d . . . . .
H1_4 H 0.254567 0.547519 0.083344 0.024 Uiso 1 1 calc R U . . .
N1_4 N 0.10745(14) 0.64093(14) 0.02625(11) 0.0207(3) Uani 1 1 d . . . . .
C2_4 C -0.03321(17) 0.61652(19) 0.05667(14) 0.0251(4) Uani 1 1 d . . . . .
H2_4 H -0.096353 0.664207 0.026119 0.030 Uiso 1 1 calc R U . . .
N2_4 N 0.05789(14) 0.47369(14) 0.15627(11) 0.0215(3) Uani 1 1 d . . . . .
C3_4 C -0.06416(17) 0.51228(18) 0.13789(13) 0.0246(4) Uani 1 1 d . . . . .
H3_4 H -0.153153 0.472876 0.175349 0.030 Uiso 1 1 calc R U . . .
C4_4 C 0.18599(19) 0.74584(17) -0.06004(13) 0.0245(4) Uani 1 1 d . . . . .
H4A_4 H 0.144007 0.758165 -0.115194 0.029 Uiso 1 1 calc R U . . .
H4AB_4 H 0.280617 0.723113 -0.082225 0.029 Uiso 1 1 calc R U . . .
C5_4 C 0.1905(2) 0.86835(19) -0.03681(15) 0.0351(4) Uani 1 1 d . . . . .
H5A_4 H 0.242913 0.935640 -0.096255 0.053 Uiso 1 1 calc R U . . .
H5B_4 H 0.234357 0.857299 0.016467 0.053 Uiso 1 1 calc R U . . .
H5C_4 H 0.097022 0.891750 -0.015555 0.053 Uiso 1 1 calc R U . . .
C6_4 C 0.07301(19) 0.36356(18) 0.23819(14) 0.0293(4) Uani 1 1 d . . . . .
H6A_4 H 0.032464 0.286285 0.233978 0.044 Uiso 1 1 calc R U . . .
H6B_4 H 0.026226 0.375296 0.301739 0.044 Uiso 1 1 calc R U . . .
H6C_4 H 0.170393 0.355788 0.233387 0.044 Uiso 1 1 calc R U . . .

loop_
_atom_site_aniso_label
_atom_site_aniso_U_11
_atom_site_aniso_U_22
_atom_site_aniso_U_33
_atom_site_aniso_U_23
_atom_site_aniso_U_13
_atom_site_aniso_U_12
F1_1 0.0462(7) 0.0609(9) 0.0372(7) -0.0183(6) -0.0248(6) -0.0037(6)
S1_1 0.0174(2) 0.0285(2) 0.0216(2) -0.00059(16) -0.00858(15) 0.00039(16)
O1_1 0.0268(7) 0.0392(8) 0.0327(7) 0.0073(6) -0.0151(6) 0.0000(6)
N1_1 0.0183(7) 0.0205(7) 0.0236(7) -0.0056(6) -0.0079(5) 0.0055(5)
C1_1 0.0310(10) 0.0488(12) 0.0222(9) -0.0155(8) -0.0076(8) 0.0017(9)
F2_1 0.0553(9) 0.0765(10) 0.0233(6) -0.0197(7) 0.0013(6) 0.0030(7)
S2_1 0.01817(19) 0.0210(2) 0.01911(19) -0.00549(15) -0.00659(15) 0.00464(15)
O2_1 0.0185(6) 0.0372(7) 0.0282(7) 0.0010(6) -0.0089(5) -0.0033(5)
C2_1 0.0319(10) 0.0354(10) 0.0348(10) -0.0218(9) -0.0064(8) 0.0062(8)
F3_1 0.0653(9) 0.0507(8) 0.0553(9) -0.0399(7) -0.0075(7) 0.0068(7)
O3_1 0.0260(6) 0.0312(7) 0.0220(6) -0.0062(5) -0.0013(5) 0.0054(5)
C3_1 0.0239(8) 0.0220(8) 0.0319(9) -0.0101(7) -0.0079(7) 0.0051(7)
F4_1 0.0266(6) 0.0469(7) 0.0419(7) -0.0187(6) -0.0031(5) 0.0139(5)
O4_1 0.0237(6) 0.0328(7) 0.0252(6) -0.0062(5) -0.0130(5) 0.0041(5)
F5_1 0.0276(6) 0.0294(6) 0.0451(7) -0.0148(5) -0.0105(5) -0.0028(4)
F6_1 0.0402(7) 0.0225(6) 0.0469(7) -0.0057(5) -0.0095(5) 0.0116(5)
C1_2 0.0165(7) 0.0194(8) 0.0218(8) -0.0077(6) -0.0072(6) 0.0037(6)
N1_2 0.0171(7) 0.0235(7) 0.0228(7) -0.0085(6) -0.0085(5) 0.0058(5)
C2_2 0.0165(8) 0.0360(10) 0.0307(9) -0.0138(8) -0.0101(7) 0.0060(7)
N2_2 0.0193(7) 0.0205(7) 0.0223(7) -0.0072(6) -0.0059(5) 0.0022(5)
C3_2 0.0156(8) 0.0351(10) 0.0319(9) -0.0147(8) -0.0052(7) 0.0012(7)
C4_2 0.0271(9) 0.0259(9) 0.0206(8) -0.0032(7) -0.0097(7) 0.0045(7)
C5_2 0.0437(11) 0.0254(9) 0.0310(10) -0.0036(8) -0.0132(9) 0.0020(8)
C6_2 0.0283(9) 0.0239(9) 0.0230(8) -0.0025(7) -0.0057(7) 0.0012(7)
C1_3 0.0421(11) 0.0307(10) 0.0198(8) -0.0088(7) -0.0120(8) 0.0070(8)
N1_3 0.0165(6) 0.0250(7) 0.0214(7) -0.0041(6) -0.0067(5) 0.0030(5)
O1_3 0.0255(6) 0.0230(6) 0.0314(7) -0.0025(5) -0.0128(5) 0.0056(5)
S1_3 0.01743(19) 0.0190(2) 0.02005(19) -0.00512(15) -0.00717(15) 0.00375(14)
F1_3 0.0668(9) 0.0349(6) 0.0380(7) -0.0111(5) -0.0374(7) 0.0049(6)
C2_3 0.0542(13) 0.0312(10) 0.0334(10) -0.0211(9) -0.0202(9) 0.0181(9)
O2_3 0.0182(6) 0.0253(6) 0.0291(6) -0.0046(5) -0.0087(5) 0.0006(5)
S2_3 0.0190(2) 0.0255(2) 0.0206(2) -0.00163(16) -0.00939(15) 0.00022(15)
F2_3 0.0619(9) 0.0525(8) 0.0208(6) -0.0115(5) 0.0009(5) 0.0116(7)
C3_3 0.0484(12) 0.0189(9) 0.0401(11) -0.0076(8) -0.0291(10) 0.0047(8)
O3_3 0.0233(7) 0.0451(9) 0.0286(7) 0.0080(6) -0.0077(6) -0.0066(6)
F3_3 0.1234(15) 0.0452(8) 0.0515(9) -0.0370(7) -0.0409(10) 0.0340(9)
O4_3 0.0211(6) 0.0316(7) 0.0226(6) -0.0057(5) -0.0115(5) 0.0032(5)
F4_3 0.0417(7) 0.0483(7) 0.0390(7) -0.0200(6) -0.0103(5) 0.0255(6)
F5_3 0.0687(9) 0.0292(6) 0.0601(9) -0.0051(6) -0.0456(8) -0.0106(6)
F6_3 0.0804(10) 0.0203(6) 0.0572(8) -0.0075(6) -0.0404(8) 0.0144(6)
C1_4 0.0166(7) 0.0243(8) 0.0201(8) -0.0058(6) -0.0066(6) 0.0033(6)
N1_4 0.0172(7) 0.0256(7) 0.0200(7) -0.0059(6) -0.0080(5) 0.0038(5)
C2_4 0.0165(8) 0.0347(10) 0.0267(9) -0.0099(7) -0.0101(7) 0.0069(7)
N2_4 0.0175(7) 0.0240(7) 0.0215(7) -0.0044(6) -0.0065(5) 0.0017(5)
C3_4 0.0156(8) 0.0316(9) 0.0271(9) -0.0097(7) -0.0062(6) 0.0016(7)
C4_4 0.0254(8) 0.0269(9) 0.0188(8) -0.0033(7) -0.0071(7) 0.0032(7)
C5_4 0.0449(12) 0.0282(10) 0.0268(9) -0.0060(8) -0.0046(8) -0.0023(8)
C6_4 0.0258(9) 0.0267(9) 0.0279(9) 0.0031(7) -0.0088(7) 0.0007(7)

loop_
_atom_type_symbol
_atom_type_description
_atom_type_scat_dispersion_real
_atom_type_scat_dispersion_imag
_atom_type_scat_source
C C 0.0181 0.0091 'International Tables Vol C Tables 4.2.6.8 and 6.1.1.4'
H H 0.0000 0.0000 'International Tables Vol C Tables 4.2.6.8 and 6.1.1.4'
N N 0.0311 0.0180 'International Tables Vol C Tables 4.2.6.8 and 6.1.1.4'
O O 0.0492 0.0322 'International Tables Vol C Tables 4.2.6.8 and 6.1.1.4'
F F 0.0727 0.0534 'International Tables Vol C Tables 4.2.6.8 and 6.1.1.4'
S S 0.3331 0.5567 'International Tables Vol C Tables 4.2.6.8 and 6.1.1.4'

loop_
_geom_angle_atom_site_label_1
_geom_angle_atom_site_label_2
_geom_angle_atom_site_label_3
_geom_angle
_geom_angle_site_symmetry_1
_geom_angle_site_symmetry_3
_geom_angle_publ_flag
O2_1 S1_1 O1_1 118.44(8) . . ?
O2_1 S1_1 N1_1 116.48(8) . . ?
O1_1 S1_1 N1_1 107.71(8) . . ?
O2_1 S1_1 C1_1 104.90(9) . . ?
O1_1 S1_1 C1_1 105.86(9) . . ?
N1_1 S1_1 C1_1 101.45(9) . . ?
S1_1 N1_1 S2_1 120.33(9) . . ?
F2_1 C1_1 F1_1 108.20(15) . . ?
F2_1 C1_1 C2_1 108.43(17) . . ?
F1_1 C1_1 C2_1 108.53(17) . . ?
F2_1 C1_1 S1_1 109.61(15) . . ?
F1_1 C1_1 S1_1 108.36(14) . . ?
C2_1 C1_1 S1_1 113.59(13) . . ?
O3_1 S2_1 O4_1 119.18(8) . . ?
O3_1 S2_1 N1_1 107.88(8) . . ?
O4_1 S2_1 N1_1 115.91(8) . . ?
O3_1 S2_1 C3_1 105.43(9) . . ?
O4_1 S2_1 C3_1 104.85(8) . . ?
N1_1 S2_1 C3_1 101.45(8) . . ?
F4_1 C2_1 F3_1 107.86(16) . . ?
F4_1 C2_1 C3_1 108.85(16) . . ?
F3_1 C2_1 C3_1 108.34(17) . . ?
F4_1 C2_1 C1_1 108.77(17) . . ?
F3_1 C2_1 C1_1 108.03(17) . . ?
C3_1 C2_1 C1_1 114.78(16) . . ?
F6_1 C3_1 F5_1 108.39(15) . . ?
F6_1 C3_1 C2_1 109.25(15) . . ?
F5_1 C3_1 C2_1 108.42(15) . . ?
F6_1 C3_1 S2_1 109.03(13) . . ?
F5_1 C3_1 S2_1 108.90(12) . . ?
C2_1 C3_1 S2_1 112.77(13) . . ?
N2_2 C1_2 N1_2 108.57(14) . . ?
N2_2 C1_2 H1_2 125.7 . . ?
N1_2 C1_2 H1_2 125.7 . . ?
C1_2 N1_2 C2_2 108.50(15) . . ?
C1_2 N1_2 C4_2 125.44(14) . . ?
C2_2 N1_2 C4_2 126.00(14) . . ?
C3_2 C2_2 N1_2 107.15(15) . . ?
C3_2 C2_2 H2_2 126.4 . . ?
N1_2 C2_2 H2_2 126.4 . . ?
C1_2 N2_2 C3_2 108.59(14) . . ?
C1_2 N2_2 C6_2 125.60(14) . . ?
C3_2 N2_2 C6_2 125.81(15) . . ?
C2_2 C3_2 N2_2 107.19(16) . . ?
C2_2 C3_2 H3_2 126.4 . . ?
N2_2 C3_2 H3_2 126.4 . . ?
N1_2 C4_2 C5_2 111.31(15) . . ?
N1_2 C4_2 H4A_2 109.4 . . ?
C5_2 C4_2 H4A_2 109.4 . . ?
N1_2 C4_2 H4AB_2 109.4 . . ?
C5_2 C4_2 H4AB_2 109.4 . . ?
H4A_2 C4_2 H4AB_2 108.0 . . ?
C4_2 C5_2 H5A_2 109.5 . . ?
C4_2 C5_2 H5B_2 109.5 . . ?
H5A_2 C5_2 H5B_2 109.5 . . ?
C4_2 C5_2 H5C_2 109.5 . . ?
H5A_2 C5_2 H5C_2 109.5 . . ?
H5B_2 C5_2 H5C_2 109.5 . . ?
N2_2 C6_2 H6A_2 109.5 . . ?
N2_2 C6_2 H6B_2 109.5 . . ?
H6A_2 C6_2 H6B_2 109.5 . . ?
N2_2 C6_2 H6C_2 109.5 . . ?
H6A_2 C6_2 H6C_2 109.5 . . ?
H6B_2 C6_2 H6C_2 109.5 . . ?
F2_3 C1_3 F1_3 108.44(15) . . ?
F2_3 C1_3 C2_3 108.85(17) . . ?
F1_3 C1_3 C2_3 108.29(17) . . ?
F2_3 C1_3 S1_3 109.53(14) . . ?
F1_3 C1_3 S1_3 108.75(14) . . ?
C2_3 C1_3 S1_3 112.89(12) . . ?
S1_3 N1_3 S2_3 120.29(9) . . ?
O2_3 S1_3 O1_3 118.72(8) . . ?
O2_3 S1_3 N1_3 116.16(7) . . ?
O1_3 S1_3 N1_3 107.63(8) . . ?
O2_3 S1_3 C1_3 104.85(9) . . ?
O1_3 S1_3 C1_3 105.75(8) . . ?
N1_3 S1_3 C1_3 101.78(9) . . ?
F4_3 C2_3 F3_3 107.96(18) . . ?
F4_3 C2_3 C1_3 109.06(18) . . ?
F3_3 C2_3 C1_3 107.87(16) . . ?
F4_3 C2_3 C3_3 108.81(16) . . ?
F3_3 C2_3 C3_3 108.18(19) . . ?
C1_3 C2_3 C3_3 114.77(17) . . ?
O3_3 S2_3 O4_3 118.94(8) . . ?
O3_3 S2_3 N1_3 107.77(8) . . ?
O4_3 S2_3 N1_3 116.28(8) . . ?
O3_3 S2_3 C3_3 106.44(10) . . ?
O4_3 S2_3 C3_3 104.23(9) . . ?
N1_3 S2_3 C3_3 101.09(8) . . ?
F6_3 C3_3 F5_3 108.18(16) . . ?
F6_3 C3_3 C2_3 108.47(18) . . ?
F5_3 C3_3 C2_3 108.99(16) . . ?
F6_3 C3_3 S2_3 109.43(13) . . ?
F5_3 C3_3 S2_3 108.37(16) . . ?
C2_3 C3_3 S2_3 113.29(13) . . ?
N2_4 C1_4 N1_4 108.58(14) . . ?
N2_4 C1_4 H1_4 125.7 . . ?
N1_4 C1_4 H1_4 125.7 . . ?
C1_4 N1_4 C2_4 108.51(15) . . ?
C1_4 N1_4 C4_4 125.78(14) . . ?
C2_4 N1_4 C4_4 125.71(14) . . ?
C3_4 C2_4 N1_4 107.18(15) . . ?
C3_4 C2_4 H2_4 126.4 . . ?
N1_4 C2_4 H2_4 126.4 . . ?
C1_4 N2_4 C3_4 108.66(14) . . ?
C1_4 N2_4 C6_4 125.52(14) . . ?
C3_4 N2_4 C6_4 125.82(15) . . ?
C2_4 C3_4 N2_4 107.06(15) . . ?
C2_4 C3_4 H3_4 126.5 . . ?
N2_4 C3_4 H3_4 126.5 . . ?
N1_4 C4_4 C5_4 112.15(15) . . ?
N1_4 C4_4 H4A_4 109.2 . . ?
C5_4 C4_4 H4A_4 109.2 . . ?
N1_4 C4_4 H4AB_4 109.2 . . ?
C5_4 C4_4 H4AB_4 109.2 . . ?
H4A_4 C4_4 H4AB_4 107.9 . . ?
C4_4 C5_4 H5A_4 109.5 . . ?
C4_4 C5_4 H5B_4 109.5 . . ?
H5A_4 C5_4 H5B_4 109.5 . . ?
C4_4 C5_4 H5C_4 109.5 . . ?
H5A_4 C5_4 H5C_4 109.5 . . ?
H5B_4 C5_4 H5C_4 109.5 . . ?
N2_4 C6_4 H6A_4 109.5 . . ?
N2_4 C6_4 H6B_4 109.5 . . ?
H6A_4 C6_4 H6B_4 109.5 . . ?
N2_4 C6_4 H6C_4 109.5 . . ?
H6A_4 C6_4 H6C_4 109.5 . . ?
H6B_4 C6_4 H6C_4 109.5 . . ?

loop_
_geom_bond_atom_site_label_1
_geom_bond_atom_site_label_2
_geom_bond_distance
_geom_bond_site_symmetry_2
_geom_bond_publ_flag
F1_1 C1_1 1.348(2) . ?
S1_1 O2_1 1.4265(13) . ?
S1_1 O1_1 1.4326(13) . ?
S1_1 N1_1 1.5761(15) . ?
S1_1 C1_1 1.845(2) . ?
N1_1 S2_1 1.5878(14) . ?
C1_1 F2_1 1.343(2) . ?
C1_1 C2_1 1.548(3) . ?
S2_1 O3_1 1.4281(13) . ?
S2_1 O4_1 1.4317(13) . ?
S2_1 C3_1 1.8380(19) . ?
C2_1 F4_1 1.347(2) . ?
C2_1 F3_1 1.352(2) . ?
C2_1 C3_1 1.541(3) . ?
C3_1 F6_1 1.342(2) . ?
C3_1 F5_1 1.348(2) . ?
C1_2 N2_2 1.330(2) . ?
C1_2 N1_2 1.333(2) . ?
C1_2 H1_2 0.9500 . ?
N1_2 C2_2 1.379(2) . ?
N1_2 C4_2 1.468(2) . ?
C2_2 C3_2 1.349(3) . ?
C2_2 H2_2 0.9500 . ?
N2_2 C3_2 1.379(2) . ?
N2_2 C6_2 1.469(2) . ?
C3_2 H3_2 0.9500 . ?
C4_2 C5_2 1.512(3) . ?
C4_2 H4A_2 0.9900 . ?
C4_2 H4AB_2 0.9900 . ?
C5_2 H5A_2 0.9800 . ?
C5_2 H5B_2 0.9800 . ?
C5_2 H5C_2 0.9800 . ?
C6_2 H6A_2 0.9800 . ?
C6_2 H6B_2 0.9800 . ?
C6_2 H6C_2 0.9800 . ?
C1_3 F2_3 1.344(2) . ?
C1_3 F1_3 1.351(2) . ?
C1_3 C2_3 1.543(3) . ?
C1_3 S1_3 1.835(2) . ?
N1_3 S1_3 1.5787(15) . ?
N1_3 S2_3 1.5870(14) . ?
O1_3 S1_3 1.4343(12) . ?
S1_3 O2_3 1.4261(12) . ?
C2_3 F4_3 1.345(3) . ?
C2_3 F3_3 1.347(2) . ?
C2_3 C3_3 1.544(3) . ?
S2_3 O3_3 1.4290(14) . ?
S2_3 O4_3 1.4305(12) . ?
S2_3 C3_3 1.839(2) . ?
C3_3 F6_3 1.345(2) . ?
C3_3 F5_3 1.350(2) . ?
C1_4 N2_4 1.331(2) . ?
C1_4 N1_4 1.332(2) . ?
C1_4 H1_4 0.9500 . ?
N1_4 C2_4 1.381(2) . ?
N1_4 C4_4 1.471(2) . ?
C2_4 C3_4 1.349(3) . ?
C2_4 H2_4 0.9500 . ?
N2_4 C3_4 1.380(2) . ?
N2_4 C6_4 1.472(2) . ?
C3_4 H3_4 0.9500 . ?
C4_4 C5_4 1.507(3) . ?
C4_4 H4A_4 0.9900 . ?
C4_4 H4AB_4 0.9900 . ?
C5_4 H5A_4 0.9800 . ?
C5_4 H5B_4 0.9800 . ?
C5_4 H5C_4 0.9800 . ?
C6_4 H6A_4 0.9800 . ?
C6_4 H6B_4 0.9800 . ?
C6_4 H6C_4 0.9800 . ?
